data_7048623
loop_
_publ_author_name
'Zhang, Chuan-Lei'
'Liu, Zi-Teng'
'Xu, Heng'
'Zheng, He-Gen'
'Ma, Jing'
'Zhao, Jing'

_publ_section_title
;
 An excellent example illustrating the fluorescence sensing property of
 cobalt-organic frameworks.
;
_journal_issue 7
_journal_name_full 'Dalton transactions (Cambridge, England : 2003)'
_journal_page_first 2285
_journal_page_last 2289
_journal_paper_doi 10.1039/c9dt00005d
_journal_volume 48
_journal_year 2019
_chemical_formula_sum 'C37 H25 Co N3 O10'
_chemical_formula_weight 730.53
_space_group_IT_number 14
_space_group_name_Hall '-P 2ybc'
_space_group_name_H-M_alt 'P 1 21/c 1'
_symmetry_cell_setting monoclinic
_symmetry_space_group_name_Hall '-P 2ybc'
_symmetry_space_group_name_H-M 'P 1 21/c 1'
_atom_sites_solution_hydrogens geom
_atom_sites_solution_primary direct
_atom_sites_solution_secondary difmap
_audit_creation_method SHELXL-97
_audit_update_record
;
2017-07-03 deposited with the CCDC.
2019-01-14 downloaded from the CCDC.
;
_cell_angle_alpha 90.00
_cell_angle_beta 115.029(14)
_cell_angle_gamma 90.00
_cell_formula_units_Z 4
_cell_length_a 12.545(3)
_cell_length_b 15.163(4)
_cell_length_c 18.579(4)
_cell_measurement_reflns_used 3922
_cell_measurement_temperature 293(2)
_cell_measurement_theta_max 25.84
_cell_measurement_theta_min 2.24
_cell_volume 3202.2(14)
_computing_cell_refinement 'Bruker SMART'
_computing_data_collection 'Bruker SMART'
_computing_data_reduction 'Bruker SAINT'
_computing_molecular_graphics 'Bruker SHELXTL'
_computing_publication_material 'Bruker SHELXTL'
_computing_structure_refinement 'Bruker SHELXTL'
_computing_structure_solution 'Bruker SHELXTL'
_diffrn_ambient_temperature 293(2)
_diffrn_measured_fraction_theta_full 0.997
_diffrn_measured_fraction_theta_max 0.997
_diffrn_measurement_device_type 'CCD area detector'
_diffrn_measurement_method 'phi and omega scans'
_diffrn_radiation_monochromator graphite
_diffrn_radiation_source 'fine-focus sealed tube'
_diffrn_radiation_type MoK\a
_diffrn_radiation_wavelength 0.71073
_diffrn_reflns_av_R_equivalents 0.0822
_diffrn_reflns_av_sigmaI/netI 0.0910
_diffrn_reflns_limit_h_max 16
_diffrn_reflns_limit_h_min -16
_diffrn_reflns_limit_k_max 20
_diffrn_reflns_limit_k_min -20
_diffrn_reflns_limit_l_max 24
_diffrn_reflns_limit_l_min -18
_diffrn_reflns_number 22900
_diffrn_reflns_theta_full 28.38
_diffrn_reflns_theta_max 28.38
_diffrn_reflns_theta_min 1.79
_exptl_absorpt_coefficient_mu 0.604
_exptl_absorpt_correction_T_max 0.8302
_exptl_absorpt_correction_T_min 0.8210
_exptl_absorpt_correction_type multi-scan
_exptl_absorpt_process_details 'SADABS; Bruker, 2000'
_exptl_crystal_colour red
_exptl_crystal_density_diffrn 1.515
_exptl_crystal_density_method 'not measured'
_exptl_crystal_description block
_exptl_crystal_F_000 1500
_exptl_crystal_size_max 0.34
_exptl_crystal_size_mid 0.32
_exptl_crystal_size_min 0.32
_refine_diff_density_max 0.698
_refine_diff_density_min -0.724
_refine_diff_density_rms 0.094
_refine_ls_extinction_method none
_refine_ls_goodness_of_fit_ref 1.004
_refine_ls_hydrogen_treatment mixed
_refine_ls_matrix_type full
_refine_ls_number_parameters 462
_refine_ls_number_reflns 7997
_refine_ls_number_restraints 18
_refine_ls_restrained_S_all 1.015
_refine_ls_R_factor_all 0.0927
_refine_ls_R_factor_gt 0.0574
_refine_ls_shift/su_max 0.003
_refine_ls_shift/su_mean 0.000
_refine_ls_structure_factor_coef Fsqd
_refine_ls_weighting_details 'calc w=1/[\s^2^(Fo^2^)+(0.0660P)^2^+0.0000P] where P=(Fo^2^+2Fc^2^)/3'
_refine_ls_weighting_scheme calc
_refine_ls_wR_factor_gt 0.1395
_refine_ls_wR_factor_ref 0.1521
_reflns_number_gt 4894
_reflns_number_total 7997
_reflns_threshold_expression >2sigma(I)
_cod_data_source_file c9dt00005d2.cif
_cod_data_source_block 1
_cod_depositor_comments
;
The following automatic conversions were performed:

'_symmetry_cell_setting' value 'Monoclinic' changed to 'monoclinic'
according to
/home/data/users/saulius/crontab/automatic-downloads/rss-feeds/RSC/lib/dictionaries/cif_core.dic
dictionary named 'cif_core.dic' version 2.4.2 from 2011-04-26.

Automatic conversion script
Id: cif_fix_values 4973 2017-02-22 13:04:09Z antanas 

 Adding full bibliography for 7048623.cif.
;
_cod_original_cell_volume 3202.2(13)
_cod_original_sg_symbol_H-M 'P21/c '
_cod_database_code 7048623

loop_
_symmetry_equiv_pos_as_xyz
'x, y, z'
'-x, y+1/2, -z+1/2'
'-x, -y, -z'
'x, -y-1/2, z-1/2'

loop_
_atom_site_label
_atom_site_type_symbol
_atom_site_fract_x
_atom_site_fract_y
_atom_site_fract_z
_atom_site_U_iso_or_equiv
_atom_site_adp_type
_atom_site_occupancy
_atom_site_symmetry_multiplicity
_atom_site_calc_flag
_atom_site_refinement_flags
Co1 Co 0.90144(3) 0.05197(3) 0.43509(2) 0.02372(13) Uani 1 1 d .
O4 O 0.3403(3) 0.0576(3) 0.0856(2) 0.0959(13) Uani 1 1 d U
H4 H 0.2705 0.0448 0.0691 0.144 Uiso 1 1 calc R
O5 O 0.2697(3) 0.1872(3) 0.0302(3) 0.1126(15) Uani 1 1 d U
O6 O 1.6269(2) 0.3371(2) 0.43823(19) 0.0729(9) Uani 1 1 d .
O7 O 1.6094(2) 0.3162(2) 0.31524(18) 0.0682(9) Uani 1 1 d .
H7 H 1.6783 0.3007 0.3381 0.102 Uiso 1 1 calc R
O2 O 0.8320(2) 0.26005(17) 0.37545(16) 0.0514(7) Uani 1 1 d U
O1 O 0.9204(2) 0.14004(15) 0.36167(13) 0.0384(6) Uani 1 1 d .
O9 O 0.92487(18) 0.38521(14) 0.03785(12) 0.0328(5) Uani 1 1 d .
O8 O 1.07889(17) 0.45252(13) 0.13339(11) 0.0282(5) Uani 1 1 d .
O3 O 0.89661(19) -0.06377(14) 0.50701(12) 0.0336(5) Uani 1 1 d .
N1 N 0.7180(2) 0.05698(16) 0.39257(14) 0.0264(5) Uani 1 1 d .
N2 N 0.2019(2) 0.06565(19) 0.38608(16) 0.0389(7) Uani 1 1 d .
N3 N -0.1433(3) 0.0018(3) 0.0253(2) 0.0619(10) Uani 1 1 d .
C1 C 1.0627(2) 0.32225(19) 0.24594(17) 0.0253(6) Uani 1 1 d .
C27 C 0.4776(3) 0.0532(2) 0.35562(18) 0.0292(7) Uani 1 1 d .
C28 C 0.3509(3) 0.0515(2) 0.33770(19) 0.0308(7) Uani 1 1 d .
C22 C 0.8828(2) 0.2169(2) 0.34360(17) 0.0262(7) Uani 1 1 d .
C2 C 1.1914(3) 0.3335(2) 0.27262(18) 0.0280(7) Uani 1 1 d .
C3 C 1.0265(2) 0.2807(2) 0.29923(17) 0.0267(7) Uani 1 1 d .
H3 H 1.0828 0.2675 0.3500 0.032 Uiso 1 1 calc R
C4 C 0.9105(2) 0.25848(19) 0.27958(17) 0.0238(6) Uani 1 1 d .
C31 C 0.1468(3) 0.0433(2) 0.24724(19) 0.0316(7) Uani 1 1 d .
C32 C 0.2637(3) 0.0394(2) 0.26089(19) 0.0330(7) Uani 1 1 d .
H32 H 0.2842 0.0287 0.2191 0.040 Uiso 1 1 calc R
C19 C 0.9968(3) 0.3969(2) 0.10954(17) 0.0265(6) Uani 1 1 d .
C5 C 0.8247(2) 0.27518(19) 0.20289(18) 0.0265(6) Uani 1 1 d .
C6 C 0.8599(3) 0.3185(2) 0.15074(17) 0.0278(7) Uani 1 1 d .
H6 H 0.8033 0.3313 0.1000 0.033 Uiso 1 1 calc R
C7 C 0.9754(3) 0.3438(2) 0.17044(17) 0.0254(6) Uani 1 1 d .
C8 C 0.7023(3) 0.2427(2) 0.17407(18) 0.0302(7) Uani 1 1 d .
C30 C 0.1211(3) 0.0572(2) 0.3119(2) 0.0353(8) Uani 1 1 d .
H30 H 0.0424 0.0608 0.3027 0.042 Uiso 1 1 calc R
C34 C -0.0476(3) 0.0854(3) 0.1412(2) 0.0547(10) Uani 1 1 d .
H34 H -0.0494 0.1336 0.1716 0.066 Uiso 1 1 calc R
C29 C 0.3140(3) 0.0633(2) 0.39720(19) 0.0368(8) Uani 1 1 d .
H29 H 0.3715 0.0701 0.4488 0.044 Uiso 1 1 calc R
C36 C -0.0504(4) -0.0511(3) 0.0493(2) 0.0588(12) Uani 1 1 d .
H36 H -0.0522 -0.0987 0.0173 0.071 Uiso 1 1 calc R
C9 C 1.2482(3) 0.2952(2) 0.23044(19) 0.0346(8) Uani 1 1 d .
H9 H 1.2040 0.2685 0.1818 0.041 Uiso 1 1 calc R
C35 C -0.1404(4) 0.0687(4) 0.0703(3) 0.0673(13) Uani 1 1 d .
H35 H -0.2045 0.1068 0.0531 0.081 Uiso 1 1 calc R
C25 C 0.5507(3) 0.1160(2) 0.40589(18) 0.0313(7) Uani 1 1 d .
H25 H 0.5205 0.1579 0.4289 0.038 Uiso 1 1 calc R
C33 C 0.0500(3) 0.0298(2) 0.16785(19) 0.0361(8) Uani 1 1 d .
C10 C 1.4370(3) 0.3355(2) 0.3328(2) 0.0350(8) Uani 1 1 d .
C37 C 0.0501(3) -0.0387(2) 0.1201(2) 0.0436(9) Uani 1 1 d .
H37 H 0.1148 -0.0758 0.1343 0.052 Uiso 1 1 calc R
C11 C 0.4949(3) 0.2633(3) 0.0968(2) 0.0526(10) Uani 1 1 d .
H11 H 0.4322 0.2997 0.0664 0.063 Uiso 1 1 calc R
C20 C 1.5672(3) 0.3319(2) 0.3682(2) 0.0439(9) Uani 1 1 d .
C12 C 1.3700(3) 0.2963(2) 0.2598(2) 0.0370(8) Uani 1 1 d .
H12 H 1.4067 0.2709 0.2307 0.044 Uiso 1 1 calc R
C26 C 0.5285(3) -0.0077(2) 0.3232(2) 0.0390(8) Uani 1 1 d .
H26 H 0.4825 -0.0507 0.2881 0.047 Uiso 1 1 calc R
C13 C 0.4737(3) 0.1752(3) 0.1102(2) 0.0532(11) Uani 1 1 d .
C24 C 0.6683(3) 0.1169(2) 0.42213(19) 0.0320(7) Uani 1 1 d .
H24 H 0.7155 0.1610 0.4550 0.038 Uiso 1 1 calc R
C14 C 0.5664(3) 0.1236(3) 0.1560(2) 0.0519(10) Uani 1 1 d .
H14 H 0.5534 0.0654 0.1659 0.062 Uiso 1 1 calc R
C15 C 1.2593(3) 0.3732(3) 0.3442(2) 0.0430(9) Uani 1 1 d .
H15 H 1.2229 0.3999 0.3730 0.052 Uiso 1 1 calc R
C16 C 0.6077(3) 0.2962(3) 0.1283(2) 0.0428(9) Uani 1 1 d .
H16 H 0.6209 0.3546 0.1190 0.051 Uiso 1 1 calc R
C21 C 0.3502(4) 0.1397(4) 0.0720(3) 0.0720(15) Uani 1 1 d .
C23 C 0.6470(3) -0.0034(2) 0.3434(2) 0.0372(8) Uani 1 1 d .
H23 H 0.6796 -0.0450 0.3217 0.045 Uiso 1 1 calc R
C17 C 0.6787(3) 0.1565(2) 0.1878(2) 0.0423(9) Uani 1 1 d .
H17 H 0.7405 0.1202 0.2194 0.051 Uiso 1 1 calc R
C18 C 1.3803(3) 0.3741(3) 0.3739(2) 0.0480(10) Uani 1 1 d .
H18 H 1.4243 0.4011 0.4224 0.058 Uiso 1 1 calc R
O1W O 0.0886(3) 0.2635(3) 0.0315(2) 0.1049(12) Uani 1 1 d .
H1WB H 0.1252 0.2876 0.0073 0.157 Uiso 1 1 d R
H1WA H 0.0528 0.3029 0.0455 0.157 Uiso 1 1 d R

loop_
_atom_site_aniso_label
_atom_site_aniso_U_11
_atom_site_aniso_U_22
_atom_site_aniso_U_33
_atom_site_aniso_U_23
_atom_site_aniso_U_13
_atom_site_aniso_U_12
Co1 0.0233(2) 0.0287(2) 0.0213(2) 0.00302(17) 0.01147(17) 0.00511(17)
O4 0.062(2) 0.124(3) 0.071(2) 0.016(2) -0.0023(18) -0.057(2)
O5 0.039(2) 0.146(4) 0.124(3) 0.017(3) 0.007(2) -0.025(2)
O6 0.0330(16) 0.101(3) 0.071(2) -0.0221(19) 0.0086(15) -0.0033(16)
O7 0.0356(16) 0.102(3) 0.074(2) 0.0170(18) 0.0302(15) 0.0170(16)
O2 0.0607(17) 0.0506(16) 0.0665(18) 0.0217(13) 0.0499(15) 0.0204(13)
O1 0.0467(15) 0.0359(13) 0.0420(14) 0.0175(11) 0.0280(12) 0.0117(11)
O9 0.0310(12) 0.0435(13) 0.0231(11) 0.0010(10) 0.0106(10) -0.0121(10)
O8 0.0273(11) 0.0347(12) 0.0232(11) 0.0003(9) 0.0112(9) -0.0075(9)
O3 0.0390(13) 0.0400(13) 0.0281(12) 0.0068(10) 0.0205(10) 0.0089(10)
N1 0.0235(13) 0.0288(14) 0.0272(13) 0.0040(11) 0.0111(11) 0.0034(11)
N2 0.0298(16) 0.0565(19) 0.0348(16) -0.0031(13) 0.0179(13) 0.0004(13)
N3 0.034(2) 0.098(3) 0.044(2) 0.002(2) 0.0069(16) -0.026(2)
C1 0.0218(15) 0.0306(16) 0.0250(15) 0.0005(12) 0.0113(12) -0.0024(12)
C27 0.0205(15) 0.0388(18) 0.0277(16) 0.0013(14) 0.0097(13) 0.0019(13)
C28 0.0221(16) 0.0389(18) 0.0311(17) -0.0005(14) 0.0110(13) -0.0009(14)
C22 0.0166(15) 0.0365(18) 0.0243(16) 0.0083(13) 0.0074(12) -0.0009(12)
C2 0.0225(16) 0.0348(17) 0.0271(16) 0.0037(13) 0.0110(13) -0.0017(13)
C3 0.0190(15) 0.0359(17) 0.0230(16) 0.0052(13) 0.0067(12) -0.0006(12)
C4 0.0240(15) 0.0242(15) 0.0253(15) 0.0044(12) 0.0125(12) -0.0010(12)
C31 0.0246(16) 0.0376(18) 0.0316(17) 0.0010(14) 0.0108(14) -0.0015(13)
C32 0.0271(17) 0.043(2) 0.0321(17) -0.0040(14) 0.0155(14) -0.0023(14)
C19 0.0241(16) 0.0342(17) 0.0236(16) 0.0004(13) 0.0125(13) -0.0042(13)
C5 0.0219(15) 0.0292(16) 0.0284(16) 0.0052(13) 0.0107(13) -0.0016(12)
C6 0.0221(16) 0.0368(18) 0.0208(15) 0.0046(13) 0.0054(12) -0.0026(13)
C7 0.0255(16) 0.0301(16) 0.0223(15) 0.0023(12) 0.0117(13) -0.0045(12)
C8 0.0224(16) 0.0436(19) 0.0241(16) 0.0022(14) 0.0095(13) -0.0068(14)
C30 0.0252(17) 0.044(2) 0.042(2) 0.0028(16) 0.0188(15) 0.0012(15)
C34 0.036(2) 0.068(3) 0.050(2) -0.001(2) 0.0076(18) 0.0054(19)
C29 0.0260(17) 0.054(2) 0.0292(17) -0.0041(15) 0.0107(14) -0.0034(15)
C36 0.066(3) 0.071(3) 0.043(2) -0.015(2) 0.027(2) -0.032(2)
C9 0.0292(18) 0.044(2) 0.0312(18) -0.0051(15) 0.0130(14) -0.0012(14)
C35 0.035(2) 0.098(4) 0.054(3) 0.008(3) 0.005(2) 0.001(2)
C25 0.0241(16) 0.0352(18) 0.0338(18) -0.0051(14) 0.0114(14) 0.0047(13)
C33 0.0260(17) 0.049(2) 0.0332(18) 0.0031(15) 0.0128(15) -0.0077(15)
C10 0.0195(16) 0.044(2) 0.041(2) 0.0061(16) 0.0123(14) 0.0008(14)
C37 0.040(2) 0.052(2) 0.039(2) -0.0044(17) 0.0171(17) -0.0121(17)
C11 0.027(2) 0.077(3) 0.046(2) 0.006(2) 0.0080(17) 0.0026(19)
C20 0.0257(19) 0.048(2) 0.056(2) 0.0020(19) 0.0158(18) 0.0016(16)
C12 0.0281(18) 0.047(2) 0.042(2) 0.0029(16) 0.0204(16) 0.0061(15)
C26 0.0293(18) 0.046(2) 0.042(2) -0.0173(16) 0.0151(15) -0.0059(15)
C13 0.033(2) 0.089(3) 0.035(2) -0.003(2) 0.0115(17) -0.028(2)
C24 0.0257(17) 0.0307(17) 0.0364(18) -0.0037(14) 0.0098(14) 0.0008(13)
C14 0.044(2) 0.061(3) 0.041(2) 0.0065(18) 0.0085(18) -0.0278(19)
C15 0.0264(18) 0.065(3) 0.041(2) -0.0177(18) 0.0173(16) -0.0050(16)
C16 0.0282(19) 0.054(2) 0.042(2) 0.0070(17) 0.0114(16) -0.0024(16)
C21 0.040(3) 0.117(5) 0.044(3) -0.002(3) 0.003(2) -0.031(3)
C23 0.0317(19) 0.041(2) 0.042(2) -0.0109(16) 0.0187(16) 0.0009(15)
C17 0.0328(19) 0.049(2) 0.038(2) 0.0097(17) 0.0087(16) -0.0095(16)
C18 0.0280(19) 0.072(3) 0.037(2) -0.0178(18) 0.0069(16) -0.0102(18)
O1W 0.120(3) 0.085(3) 0.102(3) -0.002(2) 0.040(2) 0.012(2)

loop_
_atom_type_symbol
_atom_type_description
_atom_type_scat_dispersion_real
_atom_type_scat_dispersion_imag
_atom_type_scat_source
C C 0.0033 0.0016 'International Tables Vol C Tables 4.2.6.8 and 6.1.1.4'
H H 0.0000 0.0000 'International Tables Vol C Tables 4.2.6.8 and 6.1.1.4'
Co Co 0.3494 0.9721 'International Tables Vol C Tables 4.2.6.8 and 6.1.1.4'
N N 0.0061 0.0033 'International Tables Vol C Tables 4.2.6.8 and 6.1.1.4'
O O 0.0106 0.0060 'International Tables Vol C Tables 4.2.6.8 and 6.1.1.4'

loop_
_geom_angle_atom_site_label_1
_geom_angle_atom_site_label_2
_geom_angle_atom_site_label_3
_geom_angle
_geom_angle_site_symmetry_1
_geom_angle_site_symmetry_3
O1 Co1 O9 108.41(10) . 4_566
O1 Co1 O8 89.29(9) . 2_745
O9 Co1 O8 156.17(8) 4_566 2_745
O1 Co1 N1 98.48(9) . .
O9 Co1 N1 92.08(9) 4_566 .
O8 Co1 N1 101.17(9) 2_745 .
O1 Co1 O3 169.10(8) . .
O9 Co1 O3 80.55(8) 4_566 .
O8 Co1 O3 80.43(8) 2_745 .
N1 Co1 O3 87.15(9) . .
O1 Co1 O3 80.89(8) . 3_756
O9 Co1 O3 80.34(8) 4_566 3_756
O8 Co1 O3 87.12(8) 2_745 3_756
N1 Co1 O3 171.69(9) . 3_756
O3 Co1 O3 94.87(8) . 3_756
C21 O4 H4 109.5 . .
C20 O7 H7 109.5 . .
C22 O1 Co1 131.94(19) . .
C19 O9 Co1 132.50(19) . 4_565
C19 O8 Co1 124.69(19) . 2_755
Co1 O3 Co1 85.13(8) . 3_756
C23 N1 C24 116.9(3) . .
C23 N1 Co1 122.9(2) . .
C24 N1 Co1 119.8(2) . .
C30 N2 C29 116.7(3) . .
C35 N3 C36 118.2(4) . .
C3 C1 C7 117.4(3) . .
C3 C1 C2 116.6(3) . .
C7 C1 C2 125.9(3) . .
C25 C27 C26 117.1(3) . .
C25 C27 C28 120.5(3) . .
C26 C27 C28 122.4(3) . .
C29 C28 C32 117.0(3) . .
C29 C28 C27 120.7(3) . .
C32 C28 C27 122.4(3) . .
O2 C22 O1 125.6(3) . .
O2 C22 C4 119.8(3) . .
O1 C22 C4 114.5(3) . .
C15 C2 C9 118.1(3) . .
C15 C2 C1 120.9(3) . .
C9 C2 C1 120.6(3) . .
C4 C3 C1 122.8(3) . .
C4 C3 H3 118.6 . .
C1 C3 H3 118.6 . .
C3 C4 C5 119.7(3) . .
C3 C4 C22 117.4(3) . .
C5 C4 C22 122.9(2) . .
C32 C31 C30 117.8(3) . .
C32 C31 C33 122.6(3) . .
C30 C31 C33 119.5(3) . .
C31 C32 C28 119.7(3) . .
C31 C32 H32 120.2 . .
C28 C32 H32 120.2 . .
O8 C19 O9 125.3(3) . .
O8 C19 C7 118.3(3) . .
O9 C19 C7 116.3(3) . .
C6 C5 C4 117.5(3) . .
C6 C5 C8 119.5(3) . .
C4 C5 C8 122.8(2) . .
C7 C6 C5 123.4(3) . .
C7 C6 H6 118.3 . .
C5 C6 H6 118.3 . .
C6 C7 C1 119.0(3) . .
C6 C7 C19 116.6(3) . .
C1 C7 C19 124.3(3) . .
C17 C8 C16 117.9(3) . .
C17 C8 C5 121.1(3) . .
C16 C8 C5 120.9(3) . .
N2 C30 C31 124.0(3) . .
N2 C30 H30 118.0 . .
C31 C30 H30 118.0 . .
C35 C34 C33 119.6(4) . .
C35 C34 H34 120.2 . .
C33 C34 H34 120.2 . .
N2 C29 C28 124.7(3) . .
N2 C29 H29 117.6 . .
C28 C29 H29 117.6 . .
N3 C36 C37 123.3(4) . .
N3 C36 H36 118.4 . .
C37 C36 H36 118.4 . .
C12 C9 C2 121.0(3) . .
C12 C9 H9 119.5 . .
C2 C9 H9 119.5 . .
N3 C35 C34 123.0(4) . .
N3 C35 H35 118.5 . .
C34 C35 H35 118.5 . .
C24 C25 C27 120.0(3) . .
C24 C25 H25 120.0 . .
C27 C25 H25 120.0 . .
C37 C33 C34 118.1(3) . .
C37 C33 C31 121.9(3) . .
C34 C33 C31 120.0(3) . .
C18 C10 C12 118.8(3) . .
C18 C10 C20 120.1(3) . .
C12 C10 C20 120.9(3) . .
C33 C37 C36 117.8(4) . .
C33 C37 H37 121.1 . .
C36 C37 H37 121.1 . .
C16 C11 C13 120.4(4) . .
C16 C11 H11 119.8 . .
C13 C11 H11 119.8 . .
O6 C20 O7 123.9(3) . .
O6 C20 C10 122.9(3) . .
O7 C20 C10 113.0(3) . .
C9 C12 C10 119.9(3) . .
C9 C12 H12 120.0 . .
C10 C12 H12 120.0 . .
C23 C26 C27 119.4(3) . .
C23 C26 H26 120.3 . .
C27 C26 H26 120.3 . .
C14 C13 C11 118.9(3) . .
C14 C13 C21 121.7(4) . .
C11 C13 C21 119.4(4) . .
N1 C24 C25 123.0(3) . .
N1 C24 H24 118.5 . .
C25 C24 H24 118.5 . .
C13 C14 C17 120.7(4) . .
C13 C14 H14 119.7 . .
C17 C14 H14 119.7 . .
C2 C15 C18 121.1(3) . .
C2 C15 H15 119.5 . .
C18 C15 H15 119.5 . .
C11 C16 C8 120.5(4) . .
C11 C16 H16 119.8 . .
C8 C16 H16 119.8 . .
O5 C21 O4 125.1(4) . .
O5 C21 C13 120.1(5) . .
O4 C21 C13 114.8(5) . .
N1 C23 C26 123.5(3) . .
N1 C23 H23 118.2 . .
C26 C23 H23 118.2 . .
C14 C17 C8 121.6(3) . .
C14 C17 H17 119.2 . .
C8 C17 H17 119.2 . .
C10 C18 C15 121.0(3) . .
C10 C18 H18 119.5 . .
C15 C18 H18 119.5 . .
H1WB O1W H1WA 109.5 . .

loop_
_geom_bond_atom_site_label_1
_geom_bond_atom_site_label_2
_geom_bond_distance
_geom_bond_site_symmetry_2
Co1 O1 1.994(2) .
Co1 O9 2.041(2) 4_566
Co1 O8 2.054(2) 2_745
Co1 N1 2.094(2) .
Co1 O3 2.222(2) .
Co1 O3 2.303(2) 3_756
O4 C21 1.287(6) .
O4 H4 0.8200 .
O5 C21 1.216(6) .
O6 C20 1.199(4) .
O7 C20 1.320(4) .
O7 H7 0.8200 .
O2 C22 1.226(4) .
O1 C22 1.248(4) .
O9 C19 1.266(3) .
O9 Co1 2.041(2) 4_565
O8 C19 1.258(3) .
O8 Co1 2.054(2) 2_755
O3 Co1 2.303(2) 3_756
N1 C23 1.333(4) .
N1 C24 1.344(4) .
N2 C30 1.327(4) .
N2 C29 1.333(4) .
N3 C35 1.304(6) .
N3 C36 1.327(5) .
C1 C3 1.402(4) .
C1 C7 1.405(4) .
C1 C2 1.484(4) .
C27 C25 1.377(4) .
C27 C26 1.396(4) .
C27 C28 1.480(4) .
C28 C29 1.379(4) .
C28 C32 1.395(4) .
C22 C4 1.511(4) .
C2 C15 1.378(4) .
C2 C9 1.390(4) .
C3 C4 1.384(4) .
C3 H3 0.9300 .
C4 C5 1.398(4) .
C31 C32 1.379(4) .
C31 C30 1.385(4) .
C31 C33 1.475(4) .
C32 H32 0.9300 .
C19 C7 1.503(4) .
C5 C6 1.389(4) .
C5 C8 1.480(4) .
C6 C7 1.389(4) .
C6 H6 0.9300 .
C8 C17 1.387(5) .
C8 C16 1.390(5) .
C30 H30 0.9300 .
C34 C35 1.363(5) .
C34 C33 1.393(5) .
C34 H34 0.9300 .
C29 H29 0.9300 .
C36 C37 1.398(5) .
C36 H36 0.9300 .
C9 C12 1.388(4) .
C9 H9 0.9300 .
C35 H35 0.9300 .
C25 C24 1.375(4) .
C25 H25 0.9300 .
C33 C37 1.365(5) .
C10 C18 1.374(5) .
C10 C12 1.391(5) .
C10 C20 1.482(4) .
C37 H37 0.9300 .
C11 C16 1.376(5) .
C11 C13 1.405(6) .
C11 H11 0.9300 .
C12 H12 0.9300 .
C26 C23 1.372(4) .
C26 H26 0.9300 .
C13 C14 1.361(6) .
C13 C21 1.504(5) .
C24 H24 0.9300 .
C14 C17 1.371(5) .
C14 H14 0.9300 .
C15 C18 1.379(4) .
C15 H15 0.9300 .
C16 H16 0.9300 .
C23 H23 0.9300 .
C17 H17 0.9300 .
C18 H18 0.9300 .
O1W H1WB 0.8499 .
O1W H1WA 0.8500 .

loop_
_geom_torsion_atom_site_label_1
_geom_torsion_atom_site_label_2
_geom_torsion_atom_site_label_3
_geom_torsion_atom_site_label_4
_geom_torsion
_geom_torsion_site_symmetry_1
_geom_torsion_site_symmetry_4
O9 Co1 O1 C22 -44.1(3) 4_566 .
O8 Co1 O1 C22 152.1(3) 2_745 .
N1 Co1 O1 C22 50.9(3) . .
O3 Co1 O1 C22 171.5(4) . .
O3 Co1 O1 C22 -120.7(3) 3_756 .
O1 Co1 O3 Co1 66.6(5) . 3_756
O9 Co1 O3 Co1 -79.34(8) 4_566 3_756
O8 Co1 O3 Co1 86.24(7) 2_745 3_756
N1 Co1 O3 Co1 -171.93(8) . 3_756
O3 Co1 O3 Co1 0.0 3_756 3_756
O1 Co1 N1 C23 100.4(2) . .
O9 Co1 N1 C23 -150.6(2) 4_566 .
O8 Co1 N1 C23 9.5(3) 2_745 .
O3 Co1 N1 C23 -70.2(2) . .
O3 Co1 N1 C23 -174.5(5) 3_756 .
O1 Co1 N1 C24 -87.6(2) . .
O9 Co1 N1 C24 21.4(2) 4_566 .
O8 Co1 N1 C24 -178.5(2) 2_745 .
O3 Co1 N1 C24 101.8(2) . .
O3 Co1 N1 C24 -2.6(7) 3_756 .
C25 C27 C28 C29 -43.2(5) . .
C26 C27 C28 C29 136.7(4) . .
C25 C27 C28 C32 135.9(3) . .
C26 C27 C28 C32 -44.2(5) . .
Co1 O1 C22 O2 8.0(5) . .
Co1 O1 C22 C4 -175.40(19) . .
C3 C1 C2 C15 -53.0(4) . .
C7 C1 C2 C15 131.8(4) . .
C3 C1 C2 C9 119.6(3) . .
C7 C1 C2 C9 -55.6(4) . .
C7 C1 C3 C4 1.8(4) . .
C2 C1 C3 C4 -173.8(3) . .
C1 C3 C4 C5 1.9(5) . .
C1 C3 C4 C22 -177.9(3) . .
O2 C22 C4 C3 106.4(3) . .
O1 C22 C4 C3 -70.5(4) . .
O2 C22 C4 C5 -73.4(4) . .
O1 C22 C4 C5 109.7(3) . .
C30 C31 C32 C28 -1.6(5) . .
C33 C31 C32 C28 -179.1(3) . .
C29 C28 C32 C31 2.7(5) . .
C27 C28 C32 C31 -176.4(3) . .
Co1 O8 C19 O9 11.2(4) 2_755 .
Co1 O8 C19 C7 -164.17(19) 2_755 .
Co1 O9 C19 O8 -3.4(5) 4_565 .
Co1 O9 C19 C7 172.08(19) 4_565 .
C3 C4 C5 C6 -3.6(4) . .
C22 C4 C5 C6 176.2(3) . .
C3 C4 C5 C8 171.6(3) . .
C22 C4 C5 C8 -8.7(5) . .
C4 C5 C6 C7 1.6(5) . .
C8 C5 C6 C7 -173.7(3) . .
C5 C6 C7 C1 2.2(5) . .
C5 C6 C7 C19 -174.9(3) . .
C3 C1 C7 C6 -3.8(4) . .
C2 C1 C7 C6 171.4(3) . .
C3 C1 C7 C19 173.1(3) . .
C2 C1 C7 C19 -11.7(5) . .
O8 C19 C7 C6 148.6(3) . .
O9 C19 C7 C6 -27.2(4) . .
O8 C19 C7 C1 -28.3(4) . .
O9 C19 C7 C1 155.9(3) . .
C6 C5 C8 C17 129.7(3) . .
C4 C5 C8 C17 -45.3(4) . .
C6 C5 C8 C16 -46.5(4) . .
C4 C5 C8 C16 138.5(3) . .
C29 N2 C30 C31 2.2(5) . .
C32 C31 C30 N2 -1.0(5) . .
C33 C31 C30 N2 176.6(3) . .
C30 N2 C29 C28 -1.0(5) . .
C32 C28 C29 N2 -1.5(5) . .
C27 C28 C29 N2 177.7(3) . .
C35 N3 C36 C37 0.2(6) . .
C15 C2 C9 C12 0.5(5) . .
C1 C2 C9 C12 -172.2(3) . .
C36 N3 C35 C34 -1.6(7) . .
C33 C34 C35 N3 0.6(7) . .
C26 C27 C25 C24 0.0(5) . .
C28 C27 C25 C24 180.0(3) . .
C35 C34 C33 C37 1.8(6) . .
C35 C34 C33 C31 -175.3(4) . .
C32 C31 C33 C37 46.7(5) . .
C30 C31 C33 C37 -130.8(3) . .
C32 C31 C33 C34 -136.4(4) . .
C30 C31 C33 C34 46.2(5) . .
C34 C33 C37 C36 -3.0(5) . .
C31 C33 C37 C36 174.0(3) . .
N3 C36 C37 C33 2.2(6) . .
C18 C10 C20 O6 22.3(6) . .
C12 C10 C20 O6 -154.5(4) . .
C18 C10 C20 O7 -162.2(4) . .
C12 C10 C20 O7 20.9(5) . .
C2 C9 C12 C10 0.6(5) . .
C18 C10 C12 C9 -1.3(5) . .
C20 C10 C12 C9 175.6(3) . .
C25 C27 C26 C23 1.2(5) . .
C28 C27 C26 C23 -178.8(3) . .
C16 C11 C13 C14 1.3(6) . .
C16 C11 C13 C21 -177.2(4) . .
C23 N1 C24 C25 2.2(5) . .
Co1 N1 C24 C25 -170.2(2) . .
C27 C25 C24 N1 -1.8(5) . .
C11 C13 C14 C17 -0.8(6) . .
C21 C13 C14 C17 177.6(4) . .
C9 C2 C15 C18 -0.9(5) . .
C1 C2 C15 C18 171.8(3) . .
C13 C11 C16 C8 -0.2(6) . .
C17 C8 C16 C11 -1.2(5) . .
C5 C8 C16 C11 175.1(3) . .
C14 C13 C21 O5 -178.7(5) . .
C11 C13 C21 O5 -0.3(7) . .
C14 C13 C21 O4 -0.6(6) . .
C11 C13 C21 O4 177.8(4) . .
C24 N1 C23 C26 -0.9(5) . .
Co1 N1 C23 C26 171.3(3) . .
C27 C26 C23 N1 -0.7(5) . .
C13 C14 C17 C8 -0.6(6) . .
C16 C8 C17 C14 1.6(5) . .
C5 C8 C17 C14 -174.6(3) . .
C12 C10 C18 C15 0.9(6) . .
C20 C10 C18 C15 -176.0(3) . .
C2 C15 C18 C10 0.2(6) . .
